data_1555297
loop_
_publ_author_name
'Luconi, Lapo'
'Demirci, Umit B.'
'Peruzzini, Maurizio'
'Giambastiani, Giuliano'
'Rossin, Andrea'

_publ_section_title
;
 Ammonia borane and hydrazine bis(borane) dehydrogenation mediated by an
 unsymmetrical (PNN) ruthenium pincer hydride: metal--ligand cooperation
 for hydrogen production
;
_journal_issue 10
_journal_name_full 'Sustainable Energy &amp; Fuels'
_journal_page_first 2583
_journal_paper_doi 10.1039/C9SE00241C
_journal_volume 3
_journal_year 2019
_chemical_formula_moiety 'C20 H35 B N3 O P Ru'
_chemical_formula_sum 'C20 H35 B N3 O P Ru'
_chemical_formula_weight 476.36
_space_group_IT_number 61
_space_group_name_Hall '-P 2ac 2ab'
_space_group_name_H-M_alt 'P b c a'
_symmetry_cell_setting orthorhombic
_symmetry_Int_Tables_number 61
_symmetry_space_group_name_Hall '-P 2ac 2ab'
_symmetry_space_group_name_H-M 'P b c a'
_atom_sites_solution_hydrogens mixed
_audit_creation_date 2019-03-05T16:24:03-00:00
_audit_creation_method 'WinGX routine CIF_UPDATE'
_audit_update_record
;
2019-04-01 deposited with the CCDC.	2019-05-21 downloaded from the CCDC.
;
_cell_angle_alpha 90
_cell_angle_beta 90
_cell_angle_gamma 90
_cell_formula_units_Z 8
_cell_length_a 14.9558(3)
_cell_length_b 15.4562(4)
_cell_length_c 19.3998(5)
_cell_measurement_reflns_used 9925
_cell_measurement_temperature 100(2)
_cell_measurement_theta_max 32.79
_cell_measurement_theta_min 2.64
_cell_measurement_wavelength 0.71073
_cell_volume 4484.45(19)
_computing_molecular_graphics 'ORTEP-3 for Windows (Farrugia, 2012)'
_computing_publication_material 'WinGX publication routines (Farrugia, 2012)'
_computing_structure_refinement 'SHELXL-2018/3 (Sheldrick, 2018)'
_computing_structure_solution 'SHELXS-2013 (Sheldrick, 2008)'
_diffrn_ambient_temperature 100(2)
_diffrn_measured_fraction_theta_full 0.997
_diffrn_measured_fraction_theta_max 0.994
_diffrn_measurement_device_type 'Bruker APEX-II CCD'
_diffrn_radiation_probe x-ray
_diffrn_radiation_type MoK\a
_diffrn_radiation_wavelength 0.71073
_diffrn_reflns_av_R_equivalents 0.0421
_diffrn_reflns_av_unetI/netI 0.0336
_diffrn_reflns_Laue_measured_fraction_full 0.997
_diffrn_reflns_Laue_measured_fraction_max 0.994
_diffrn_reflns_limit_h_max 17
_diffrn_reflns_limit_h_min -18
_diffrn_reflns_limit_k_max 17
_diffrn_reflns_limit_k_min -19
_diffrn_reflns_limit_l_max 23
_diffrn_reflns_limit_l_min -23
_diffrn_reflns_number 20021
_diffrn_reflns_point_group_measured_fraction_full 0.997
_diffrn_reflns_point_group_measured_fraction_max 0.994
_diffrn_reflns_theta_full 25.242
_diffrn_reflns_theta_max 26.371
_diffrn_reflns_theta_min 2.636
_diffrn_standards_number 0
_exptl_absorpt_coefficient_mu 0.785
_exptl_absorpt_correction_type none
_exptl_crystal_colour yellow
_exptl_crystal_density_diffrn 1.414
_exptl_crystal_density_method 'not measured'
_exptl_crystal_description prism
_exptl_crystal_F_000 1984
_exptl_crystal_size_max 0.02
_exptl_crystal_size_mid 0.01
_exptl_crystal_size_min 0.01
_refine_diff_density_max 0.337
_refine_diff_density_min -0.411
_refine_diff_density_rms 0.066
_refine_ls_extinction_method none
_refine_ls_goodness_of_fit_ref 1.017
_refine_ls_hydrogen_treatment mixed
_refine_ls_matrix_type full
_refine_ls_number_constraints 0
_refine_ls_number_parameters 264
_refine_ls_number_reflns 4564
_refine_ls_number_restraints 0
_refine_ls_restrained_S_all 1.017
_refine_ls_R_factor_all 0.0372
_refine_ls_R_factor_gt 0.0265
_refine_ls_shift/su_max 0.001
_refine_ls_shift/su_mean 0
_refine_ls_structure_factor_coef Fsqd
_refine_ls_weighting_details 'w=1/[\s^2^(Fo^2^)+(0.0161P)^2^+4.2050P] where P=(Fo^2^+2Fc^2^)/3'
_refine_ls_weighting_scheme calc
_refine_ls_wR_factor_gt 0.0538
_refine_ls_wR_factor_ref 0.0586
_reflns_Friedel_coverage 0
_reflns_number_gt 3809
_reflns_number_total 4564
_reflns_threshold_expression 'I > 2\s(I)'
_cod_data_source_file c9se00241c2.cif
_cod_data_source_block 4
_cod_database_code 1555297
_shelx_shelxl_version_number 2018/3

loop_
_symmetry_equiv_pos_as_xyz
'x, y, z'
'-x+1/2, -y, z+1/2'
'x+1/2, -y+1/2, -z'
'-x, y+1/2, -z+1/2'
'-x, -y, -z'
'x-1/2, y, -z-1/2'
'-x-1/2, y-1/2, z'
'x, -y-1/2, z-1/2'

loop_
_atom_site_label
_atom_site_type_symbol
_atom_site_fract_x
_atom_site_fract_y
_atom_site_fract_z
_atom_site_U_iso_or_equiv
_atom_site_adp_type
_atom_site_occupancy
_atom_site_site_symmetry_order
_atom_site_calc_flag
_atom_site_refinement_flags_posn
_atom_site_refinement_flags_adp
C1 C 0.24510(15) 0.01500(14) 0.12855(12) 0.0196(5) Uani 1 1 d . .
C2 C 0.23977(16) -0.06557(15) 0.10546(13) 0.0254(5) Uani 1 1 d . .
H2 H 0.265402 -0.110414 0.132501 0.03 Uiso 1 1 calc R U
C3 C 0.19552(17) -0.08940(15) 0.03912(13) 0.0271(6) Uani 1 1 d . .
H3A H 0.241661 -0.103097 0.004187 0.033 Uiso 1 1 calc R U
H3B H 0.1583 -0.141655 0.046023 0.033 Uiso 1 1 calc R U
C4 C 0.13833(17) -0.01707(16) 0.01371(13) 0.0267(6) Uani 1 1 d . .
H4 H 0.092808 -0.028842 -0.019131 0.032 Uiso 1 1 calc R U
C5 C 0.14961(15) 0.06313(15) 0.03589(12) 0.0212(5) Uani 1 1 d . .
C6 C 0.28630(15) 0.03900(14) 0.19647(12) 0.0204(5) Uani 1 1 d . .
H6A H 0.346622 0.063411 0.188494 0.024 Uiso 1 1 calc R U
H6B H 0.293009 -0.013625 0.2251 0.024 Uiso 1 1 calc R U
C7 C 0.05360(16) 0.14977(16) -0.04830(12) 0.0242(5) Uani 1 1 d . .
C8 C 0.01249(16) 0.22846(16) -0.04109(13) 0.0257(5) Uani 1 1 d . .
H8 H -0.024108 0.256354 -0.074382 0.031 Uiso 1 1 calc R U
C9 C 0.03437(15) 0.26023(15) 0.02440(13) 0.0226(5) Uani 1 1 d . .
C10 C 0.05422(19) 0.09103(17) -0.10909(13) 0.0330(6) Uani 1 1 d . .
H10A H 0.014686 0.041683 -0.100309 0.05 Uiso 1 1 calc R U
H10B H 0.115205 0.070179 -0.117176 0.05 Uiso 1 1 calc R U
H10C H 0.033179 0.12256 -0.149804 0.05 Uiso 1 1 calc R U
C11 C 0.00810(18) 0.34371(16) 0.05727(14) 0.0328(6) Uani 1 1 d . .
H11A H -0.016151 0.332434 0.103329 0.049 Uiso 1 1 calc R U
H11B H -0.03746 0.372275 0.028982 0.049 Uiso 1 1 calc R U
H11C H 0.060668 0.381264 0.061089 0.049 Uiso 1 1 calc R U
C12 C 0.30011(15) 0.17974(15) 0.29833(13) 0.0226(5) Uani 1 1 d . .
C13 C 0.35090(16) 0.24136(16) 0.25002(14) 0.0288(6) Uani 1 1 d . .
H13A H 0.396866 0.272349 0.276225 0.043 Uiso 1 1 calc R U
H13B H 0.308953 0.283077 0.229981 0.043 Uiso 1 1 calc R U
H13C H 0.379249 0.207957 0.213069 0.043 Uiso 1 1 calc R U
C14 C 0.36860(16) 0.12102(17) 0.33396(14) 0.0294(6) Uani 1 1 d . .
H14A H 0.398685 0.085119 0.299385 0.044 Uiso 1 1 calc R U
H14B H 0.337961 0.083732 0.367298 0.044 Uiso 1 1 calc R U
H14C H 0.412921 0.156689 0.357977 0.044 Uiso 1 1 calc R U
C15 C 0.25194(17) 0.23473(17) 0.35262(14) 0.0304(6) Uani 1 1 d . .
H15A H 0.225291 0.196783 0.387485 0.046 Uiso 1 1 calc R U
H15B H 0.204832 0.268826 0.330373 0.046 Uiso 1 1 calc R U
H15C H 0.294924 0.273748 0.37471 0.046 Uiso 1 1 calc R U
C16 C 0.13993(15) 0.05220(15) 0.29920(12) 0.0206(5) Uani 1 1 d . .
C17 C 0.18664(17) 0.00417(17) 0.35807(13) 0.0297(6) Uani 1 1 d . .
H17A H 0.144024 -0.034909 0.380503 0.045 Uiso 1 1 calc R U
H17B H 0.209034 0.0461 0.3918 0.045 Uiso 1 1 calc R U
H17C H 0.236773 -0.029443 0.339596 0.045 Uiso 1 1 calc R U
C18 C 0.06583(16) 0.11020(17) 0.32910(13) 0.0273(6) Uani 1 1 d . .
H18A H 0.034932 0.1401 0.291455 0.041 Uiso 1 1 calc R U
H18B H 0.092397 0.152937 0.360287 0.041 Uiso 1 1 calc R U
H18C H 0.022956 0.074486 0.354598 0.041 Uiso 1 1 calc R U
C19 C 0.09584(16) -0.01555(15) 0.25285(13) 0.0237(5) Uani 1 1 d . .
H19A H 0.141009 -0.057069 0.237193 0.036 Uiso 1 1 calc R U
H19B H 0.068925 0.013085 0.212845 0.036 Uiso 1 1 calc R U
H19C H 0.049338 -0.046087 0.278834 0.036 Uiso 1 1 calc R U
C20 C 0.11326(16) 0.28065(15) 0.20211(13) 0.0225(5) Uani 1 1 d . .
B1 B 0.27737(19) 0.16382(17) 0.07366(15) 0.0219(6) Uani 1 1 d . .
H100 H 0.2583(17) 0.2240(17) 0.1121(13) 0.033 Uiso 1 1 d . U
H102 H 0.3481(17) 0.1465(17) 0.0872(13) 0.033 Uiso 1 1 d . U
H101 H 0.2681(17) 0.1870(16) 0.0217(14) 0.033 Uiso 1 1 d . U
N1 N 0.20920(12) 0.08735(12) 0.08996(10) 0.0179(4) Uani 1 1 d . .
N2 N 0.09801(13) 0.13533(12) 0.01239(10) 0.0210(4) Uani 1 1 d . .
N3 N 0.08649(13) 0.20370(12) 0.05682(10) 0.0201(4) Uani 1 1 d . .
O1 O 0.09077(12) 0.34099(11) 0.23350(9) 0.0317(4) Uani 1 1 d . .
P1 P 0.21697(4) 0.11931(4) 0.24340(3) 0.01676(13) Uani 1 1 d . .
Ru1 Ru 0.15077(2) 0.18686(2) 0.15253(2) 0.01596(6) Uani 1 1 d . .
H103 H 0.0629(16) 0.1422(15) 0.1775(12) 0.024 Uiso 1 1 d . U

loop_
_atom_site_aniso_label
_atom_site_aniso_U_11
_atom_site_aniso_U_22
_atom_site_aniso_U_33
_atom_site_aniso_U_23
_atom_site_aniso_U_13
_atom_site_aniso_U_12
C1 0.0187(11) 0.0160(11) 0.0241(12) 0.0035(10) 0.0033(9) 0.0030(9)
C2 0.0310(13) 0.0179(12) 0.0272(13) 0.0036(11) 0.0036(11) 0.0045(10)
C3 0.0373(14) 0.0170(12) 0.0270(14) -0.0017(11) 0.0039(11) 0.0014(11)
C4 0.0307(14) 0.0253(13) 0.0242(13) -0.0010(11) -0.0010(11) -0.0007(11)
C5 0.0243(12) 0.0191(11) 0.0201(12) 0.0018(10) 0.0015(10) -0.0004(10)
C6 0.0194(11) 0.0153(11) 0.0264(13) 0.0046(10) 0.0012(10) 0.0037(9)
C7 0.0244(12) 0.0291(13) 0.0192(13) 0.0043(11) 0.0002(10) -0.0025(10)
C8 0.0242(12) 0.0280(13) 0.0248(13) 0.0070(11) -0.0024(10) 0.0008(10)
C9 0.0195(11) 0.0217(12) 0.0267(14) 0.0054(10) -0.0009(10) 0.0016(10)
C10 0.0414(16) 0.0355(15) 0.0222(14) 0.0008(12) -0.0004(12) 0.0015(13)
C11 0.0345(14) 0.0282(14) 0.0358(16) 0.0042(12) -0.0050(12) 0.0140(12)
C12 0.0196(11) 0.0204(12) 0.0277(13) 0.0015(11) -0.0070(10) -0.0035(10)
C13 0.0216(12) 0.0228(12) 0.0421(16) 0.0045(12) -0.0083(12) -0.0068(10)
C14 0.0222(12) 0.0321(14) 0.0340(15) 0.0054(12) -0.0091(11) -0.0049(11)
C15 0.0322(13) 0.0264(14) 0.0325(15) -0.0068(12) -0.0087(12) -0.0022(11)
C16 0.0212(12) 0.0195(11) 0.0213(12) 0.0038(10) -0.0003(10) -0.0035(9)
C17 0.0301(13) 0.0311(14) 0.0279(14) 0.0090(12) -0.0045(11) -0.0050(11)
C18 0.0230(12) 0.0323(14) 0.0266(14) -0.0023(11) 0.0040(10) -0.0010(11)
C19 0.0235(12) 0.0204(12) 0.0271(13) 0.0033(11) 0.0009(10) -0.0055(10)
C20 0.0223(12) 0.0217(12) 0.0236(13) 0.0061(11) -0.0013(10) 0.0026(10)
B1 0.0219(13) 0.0180(13) 0.0258(15) 0.0027(11) 0.0035(11) -0.0013(11)
N1 0.0190(9) 0.0150(9) 0.0196(10) 0.0011(8) 0.0003(8) 0.0020(8)
N2 0.0233(10) 0.0183(10) 0.0214(11) -0.0006(8) -0.0009(8) 0.0017(8)
N3 0.0223(10) 0.0168(10) 0.0211(11) 0.0016(8) 0.0012(8) 0.0024(8)
O1 0.0409(11) 0.0239(9) 0.0304(10) -0.0062(8) 0.0031(9) 0.0108(8)
P1 0.0147(3) 0.0140(3) 0.0216(3) 0.0013(2) -0.0016(2) -0.0006(2)
Ru1 0.01555(9) 0.01280(9) 0.01954(10) 0.00132(8) 0.00012(7) 0.00144(7)

loop_
_atom_type_symbol
_atom_type_description
_atom_type_scat_dispersion_real
_atom_type_scat_dispersion_imag
_atom_type_scat_source
C C 0.0033 0.0016 'International Tables Vol C Tables 4.2.6.8 and 6.1.1.4'
H H 0 0 'International Tables Vol C Tables 4.2.6.8 and 6.1.1.4'
B B 0.0013 0.0007 'International Tables Vol C Tables 4.2.6.8 and 6.1.1.4'
N N 0.0061 0.0033 'International Tables Vol C Tables 4.2.6.8 and 6.1.1.4'
O O 0.0106 0.006 'International Tables Vol C Tables 4.2.6.8 and 6.1.1.4'
P P 0.1023 0.0942 'International Tables Vol C Tables 4.2.6.8 and 6.1.1.4'
Ru Ru -1.2594 0.8363 'International Tables Vol C Tables 4.2.6.8 and 6.1.1.4'

loop_
_geom_angle_atom_site_label_1
_geom_angle_atom_site_label_2
_geom_angle_atom_site_label_3
_geom_angle
C2 C1 N1 121.9(2)
C2 C1 C6 123.6(2)
N1 C1 C6 114.51(19)
C1 C2 C3 123.3(2)
C1 C2 H2 118.3
C3 C2 H2 118.3
C4 C3 C2 110.7(2)
C4 C3 H3A 109.5
C2 C3 H3A 109.5
C4 C3 H3B 109.5
C2 C3 H3B 109.5
H3A C3 H3B 108.1
C5 C4 C3 121.4(2)
C5 C4 H4 119.3
C3 C4 H4 119.3
C4 C5 N1 124.4(2)
C4 C5 N2 123.9(2)
N1 C5 N2 111.50(19)
C1 C6 P1 111.50(15)
C1 C6 H6A 109.3
P1 C6 H6A 109.3
C1 C6 H6B 109.3
P1 C6 H6B 109.3
H6A C6 H6B 108
C8 C7 N2 105.9(2)
C8 C7 C10 128.7(2)
N2 C7 C10 125.3(2)
C7 C8 C9 107.4(2)
C7 C8 H8 126.3
C9 C8 H8 126.3
N3 C9 C8 109.6(2)
N3 C9 C11 121.4(2)
C8 C9 C11 129.0(2)
C7 C10 H10A 109.5
C7 C10 H10B 109.5
H10A C10 H10B 109.5
C7 C10 H10C 109.5
H10A C10 H10C 109.5
H10B C10 H10C 109.5
C9 C11 H11A 109.5
C9 C11 H11B 109.5
H11A C11 H11B 109.5
C9 C11 H11C 109.5
H11A C11 H11C 109.5
H11B C11 H11C 109.5
C14 C12 C15 109.4(2)
C14 C12 C13 108.15(19)
C15 C12 C13 107.9(2)
C14 C12 P1 113.72(17)
C15 C12 P1 110.68(16)
C13 C12 P1 106.76(16)
C12 C13 H13A 109.5
C12 C13 H13B 109.5
H13A C13 H13B 109.5
C12 C13 H13C 109.5
H13A C13 H13C 109.5
H13B C13 H13C 109.5
C12 C14 H14A 109.5
C12 C14 H14B 109.5
H14A C14 H14B 109.5
C12 C14 H14C 109.5
H14A C14 H14C 109.5
H14B C14 H14C 109.5
C12 C15 H15A 109.5
C12 C15 H15B 109.5
H15A C15 H15B 109.5
C12 C15 H15C 109.5
H15A C15 H15C 109.5
H15B C15 H15C 109.5
C19 C16 C17 107.65(19)
C19 C16 C18 108.05(19)
C17 C16 C18 109.3(2)
C19 C16 P1 107.57(16)
C17 C16 P1 114.52(16)
C18 C16 P1 109.58(16)
C16 C17 H17A 109.5
C16 C17 H17B 109.5
H17A C17 H17B 109.5
C16 C17 H17C 109.5
H17A C17 H17C 109.5
H17B C17 H17C 109.5
C16 C18 H18A 109.5
C16 C18 H18B 109.5
H18A C18 H18B 109.5
C16 C18 H18C 109.5
H18A C18 H18C 109.5
H18B C18 H18C 109.5
C16 C19 H19A 109.5
C16 C19 H19B 109.5
H19A C19 H19B 109.5
C16 C19 H19C 109.5
H19A C19 H19C 109.5
H19B C19 H19C 109.5
O1 C20 Ru1 178.9(2)
N1 B1 Ru1 59.42(11)
N1 B1 H100 107.1(12)
Ru1 B1 H100 48.2(12)
N1 B1 H102 112.3(13)
Ru1 B1 H102 127.9(14)
H100 B1 H102 104.9(18)
N1 B1 H101 110.4(14)
Ru1 B1 H101 115.7(14)
H100 B1 H101 106.7(18)
H102 B1 H101 114.8(19)
C5 N1 C1 114.14(18)
C5 N1 B1 116.66(18)
C1 N1 B1 115.99(18)
C5 N1 Ru1 110.47(14)
C1 N1 Ru1 114.33(14)
B1 N1 Ru1 80.85(13)
C7 N2 N3 110.66(19)
C7 N2 C5 131.5(2)
N3 N2 C5 117.85(18)
C9 N3 N2 106.38(19)
C9 N3 Ru1 139.98(16)
N2 N3 Ru1 113.61(13)
C6 P1 C12 103.89(11)
C6 P1 C16 104.74(10)
C12 P1 C16 110.50(11)
C6 P1 Ru1 99.78(8)
C12 P1 Ru1 119.84(8)
C16 P1 Ru1 115.47(7)
C20 Ru1 N3 103.05(9)
C20 Ru1 N1 172.43(9)
N3 Ru1 N1 77.04(7)
C20 Ru1 P1 95.15(8)
N3 Ru1 P1 159.70(5)
N1 Ru1 P1 86.11(5)
C20 Ru1 B1 132.71(10)
N3 Ru1 B1 79.69(8)
N1 Ru1 B1 39.73(8)
P1 Ru1 B1 94.62(7)
C20 Ru1 H100 103.9(8)
N3 Ru1 H100 89.1(8)
N1 Ru1 H100 68.6(8)
P1 Ru1 H100 95.2(8)
B1 Ru1 H100 29.1(8)
C20 Ru1 H103 85.9(9)
N3 Ru1 H103 86.8(9)
N1 Ru1 H103 101.6(9)
P1 Ru1 H103 85.6(9)
B1 Ru1 H103 140.9(9)
H100 Ru1 H103 170.0(12)

loop_
_geom_bond_atom_site_label_1
_geom_bond_atom_site_label_2
_geom_bond_distance
C1 C2 1.326(3)
C1 N1 1.449(3)
C1 C6 1.501(3)
C2 C3 1.493(3)
C2 H2 0.95
C3 C4 1.491(3)
C3 H3A 0.99
C3 H3B 0.99
C4 C5 1.323(3)
C4 H4 0.95
C5 N1 1.426(3)
C5 N2 1.431(3)
C6 P1 1.856(2)
C6 H6A 0.99
C6 H6B 0.99
C7 C8 1.370(3)
C7 N2 1.370(3)
C7 C10 1.488(3)
C8 C9 1.401(3)
C8 H8 0.95
C9 N3 1.329(3)
C9 C11 1.492(3)
C10 H10A 0.98
C10 H10B 0.98
C10 H10C 0.98
C11 H11A 0.98
C11 H11B 0.98
C11 H11C 0.98
C12 C14 1.533(3)
C12 C15 1.533(3)
C12 C13 1.537(3)
C12 P1 1.885(2)
C13 H13A 0.98
C13 H13B 0.98
C13 H13C 0.98
C14 H14A 0.98
C14 H14B 0.98
C14 H14C 0.98
C15 H15A 0.98
C15 H15B 0.98
C15 H15C 0.98
C16 C19 1.530(3)
C16 C17 1.531(3)
C16 C18 1.539(3)
C16 P1 1.891(2)
C17 H17A 0.98
C17 H17B 0.98
C17 H17C 0.98
C18 H18A 0.98
C18 H18B 0.98
C18 H18C 0.98
C19 H19A 0.98
C19 H19B 0.98
C19 H19C 0.98
C20 O1 1.163(3)
C20 Ru1 1.828(2)
B1 N1 1.593(3)
B1 Ru1 2.460(3)
B1 H100 1.23(3)
B1 H102 1.12(3)
B1 H101 1.08(3)
N1 Ru1 2.1454(18)
N2 N3 1.375(3)
N3 Ru1 2.1069(19)
P1 Ru1 2.2756(6)
Ru1 H100 1.88(3)
Ru1 H103 1.56(2)

loop_
_geom_hbond_atom_site_label_D
_geom_hbond_atom_site_label_H
_geom_hbond_atom_site_label_A
_geom_hbond_distance_DH
_geom_hbond_distance_HA
_geom_hbond_distance_DA
_geom_hbond_angle_DHA
_geom_hbond_site_symmetry_A
_geom_hbond_publ_flag
C10 H10C O1 0.98 2.49 3.275(3) 137.3 8_565 yes

loop_
_geom_torsion_atom_site_label_1
_geom_torsion_atom_site_label_2
_geom_torsion_atom_site_label_3
_geom_torsion_atom_site_label_4
_geom_torsion
N1 C1 C2 C3 -1.1(4)
C6 C1 C2 C3 177.5(2)
C1 C2 C3 C4 -15.6(3)
C2 C3 C4 C5 19.4(3)
C3 C4 C5 N1 -6.7(4)
C3 C4 C5 N2 178.7(2)
C2 C1 C6 P1 -136.0(2)
N1 C1 C6 P1 42.7(2)
N2 C7 C8 C9 0.7(3)
C10 C7 C8 C9 -177.6(2)
C7 C8 C9 N3 -0.3(3)
C7 C8 C9 C11 178.9(2)
C4 C5 N1 C1 -11.2(3)
N2 C5 N1 C1 164.02(18)
C4 C5 N1 B1 128.5(2)
N2 C5 N1 B1 -56.3(3)
C4 C5 N1 Ru1 -141.7(2)
N2 C5 N1 Ru1 33.5(2)
C2 C1 N1 C5 15.0(3)
C6 C1 N1 C5 -163.74(19)
C2 C1 N1 B1 -124.9(2)
C6 C1 N1 B1 56.3(3)
C2 C1 N1 Ru1 143.56(19)
C6 C1 N1 Ru1 -35.2(2)
Ru1 B1 N1 C5 108.39(17)
Ru1 B1 N1 C1 -112.69(18)
C8 C7 N2 N3 -0.8(3)
C10 C7 N2 N3 177.5(2)
C8 C7 N2 C5 177.4(2)
C10 C7 N2 C5 -4.2(4)
C4 C5 N2 C7 -26.1(4)
N1 C5 N2 C7 158.6(2)
C4 C5 N2 N3 152.0(2)
N1 C5 N2 N3 -23.2(3)
C8 C9 N3 N2 -0.2(3)
C11 C9 N3 N2 -179.5(2)
C8 C9 N3 Ru1 -178.03(18)
C11 C9 N3 Ru1 2.7(4)
C7 N2 N3 C9 0.6(2)
C5 N2 N3 C9 -177.84(19)
C7 N2 N3 Ru1 179.11(15)
C5 N2 N3 Ru1 0.6(2)
C1 C6 P1 C12 -152.52(16)
C1 C6 P1 C16 91.50(17)
C1 C6 P1 Ru1 -28.27(16)
C14 C12 P1 C6 -43.5(2)
C15 C12 P1 C6 -167.14(17)
C13 C12 P1 C6 75.68(17)
C14 C12 P1 C16 68.3(2)
C15 C12 P1 C16 -55.29(19)
C13 C12 P1 C16 -172.47(15)
C14 C12 P1 Ru1 -153.62(15)
C15 C12 P1 Ru1 82.76(17)
C13 C12 P1 Ru1 -34.42(18)
C19 C16 P1 C6 -50.85(17)
C17 C16 P1 C6 68.75(19)
C18 C16 P1 C6 -168.08(16)
C19 C16 P1 C12 -162.16(15)
C17 C16 P1 C12 -42.6(2)
C18 C16 P1 C12 80.61(18)
C19 C16 P1 Ru1 57.81(17)
C17 C16 P1 Ru1 177.41(15)
C18 C16 P1 Ru1 -59.43(18)
